data_7008457
loop_
_publ_author_name
'Ye, Qiong'
'Tang, Yu-Zhi'
'Wang, Xi-Sen'
'Xiong, Ren-Gen'

_publ_section_title
;
 Strong enhancement of second-harmonic generation (SHG) response
 through multi-chiral centers and metal-coordination.
;
_journal_issue 9
_journal_name_full 'Dalton transactions (Cambridge, England : 2003)'
_journal_page_first 1570
_journal_page_last 1573
_journal_paper_doi 10.1039/b503039k
_journal_year 2005
_chemical_formula_sum 'C48 H34 Cd N12 O2'
_chemical_formula_weight 923.27
_chemical_name_systematic
;
?
;
_space_group_IT_number 41
_symmetry_cell_setting orthorhombic
_symmetry_space_group_name_Hall 'A 2 -2ab'
_symmetry_space_group_name_H-M 'A b a 2'
_atom_sites_solution_hydrogens geom
_atom_sites_solution_primary direct
_atom_sites_solution_secondary difmap
_audit_creation_method SHELXL-97
_cell_angle_alpha 90.00
_cell_angle_beta 90.00
_cell_angle_gamma 90.00
_cell_formula_units_Z 4
_cell_length_a 12.144(2)
_cell_length_b 40.776(7)
_cell_length_c 8.3530(15)
_cell_measurement_temperature 296(2)
_cell_volume 4136.3(12)
_computing_structure_refinement 'SHELXL-97 (Sheldrick, 1997)'
_computing_structure_solution 'SHELXS-97 (Sheldrick, 1990)'
_diffrn_ambient_temperature 296(2)
_diffrn_measured_fraction_theta_full 0.998
_diffrn_measured_fraction_theta_max 0.998
_diffrn_measurement_device_type
;
Siemens SMART CCD area detector diffractometer
;
_diffrn_radiation_monochromator graphite
_diffrn_radiation_source 'fine-focus sealed tube'
_diffrn_radiation_type MoK\a
_diffrn_radiation_wavelength 0.71073
_diffrn_reflns_av_R_equivalents 0.0665
_diffrn_reflns_av_sigmaI/netI 0.0744
_diffrn_reflns_limit_h_max 14
_diffrn_reflns_limit_h_min -14
_diffrn_reflns_limit_k_max 42
_diffrn_reflns_limit_k_min -48
_diffrn_reflns_limit_l_max 9
_diffrn_reflns_limit_l_min -9
_diffrn_reflns_number 10836
_diffrn_reflns_theta_full 25.00
_diffrn_reflns_theta_max 25.00
_diffrn_reflns_theta_min 2.61
_exptl_absorpt_coefficient_mu 0.585
_exptl_absorpt_correction_T_max 1.000000
_exptl_absorpt_correction_T_min 0.782171
_exptl_absorpt_correction_type empirical
_exptl_absorpt_process_details 'SADABS (Sheldrick, 1996)'
_exptl_crystal_colour colorless
_exptl_crystal_density_diffrn 1.483
_exptl_crystal_density_method 'not measured'
_exptl_crystal_F_000 1880
_exptl_crystal_size_max 0.30
_exptl_crystal_size_mid 0.20
_exptl_crystal_size_min 0.20
_refine_diff_density_max 0.862
_refine_diff_density_min -0.469
_refine_diff_density_rms 0.088
_refine_ls_abs_structure_details 'Flack H D (1983), Acta Cryst. A39, 876-881'
_refine_ls_abs_structure_Flack 0.04(6)
_refine_ls_extinction_method none
_refine_ls_goodness_of_fit_ref 1.113
_refine_ls_hydrogen_treatment mixed
_refine_ls_matrix_type full
_refine_ls_number_parameters 286
_refine_ls_number_reflns 3540
_refine_ls_number_restraints 1
_refine_ls_restrained_S_all 1.113
_refine_ls_R_factor_all 0.0989
_refine_ls_R_factor_gt 0.0693
_refine_ls_shift/su_max 0.000
_refine_ls_shift/su_mean 0.000
_refine_ls_structure_factor_coef Fsqd
_refine_ls_weighting_details 'calc w=1/[\s^2^(Fo^2^)+(0.0735P)^2^+0.0000P] where P=(Fo^2^+2Fc^2^)/3'
_refine_ls_weighting_scheme calc
_refine_ls_wR_factor_gt 0.1418
_refine_ls_wR_factor_ref 0.1524
_reflns_number_gt 2619
_reflns_number_total 3540
_reflns_threshold_expression >2sigma(I)
_cod_data_source_file b503039k.txt
_cod_data_source_block 1
_cod_original_cell_volume 4136.2(13)
_cod_original_sg_symbol_H-M Aba2
_cod_database_code 7008457

loop_
_symmetry_equiv_pos_as_xyz
'x, y, z'
'-x, -y, z'
'x+1/2, -y+1/2, z'
'-x+1/2, y+1/2, z'
'x, y+1/2, z+1/2'
'-x, -y+1/2, z+1/2'
'x+1/2, -y+1, z+1/2'
'-x+1/2, y+1, z+1/2'

loop_
_atom_site_label
_atom_site_type_symbol
_atom_site_fract_x
_atom_site_fract_y
_atom_site_fract_z
_atom_site_U_iso_or_equiv
_atom_site_adp_type
_atom_site_occupancy
_atom_site_symmetry_multiplicity
_atom_site_calc_flag
_atom_site_refinement_flags
_atom_site_disorder_assembly
_atom_site_disorder_group
Cd1 Cd 0.5000 1.0000 0.47167(16) 0.0462(2) Uani 1 2 d S . .
O2 O 0.5000 1.0000 0.179(2) 0.104(7) Uani 1 2 d S . .
O1 O 0.5000 1.0000 0.7416(18) 0.087(6) Uani 1 2 d S . .
C16 C 0.7172(5) 0.89196(17) 0.4674(14) 0.0443(18) Uani 1 1 d . . .
N1 N 0.5949(5) 0.95016(15) 0.4789(14) 0.0525(17) Uani 1 1 d . . .
C11 C 0.6123(6) 0.8943(2) 0.3999(11) 0.051(2) Uani 1 1 d . . .
H11A H 0.5806 0.8762 0.3498 0.061 Uiso 1 1 calc R . .
C8 C 0.7832(5) 0.86069(17) 0.4551(14) 0.045(2) Uani 1 1 d . . .
H8A H 0.8036 0.8539 0.5636 0.054 Uiso 1 1 calc R . .
C6 C 0.7961(7) 0.81432(19) 0.2983(12) 0.048(2) Uani 1 1 d . . .
N12 N 0.7222(5) 0.83364(16) 0.3794(9) 0.0461(18) Uani 1 1 d . . .
H12A H 0.6523 0.8305 0.3850 0.055 Uiso 1 1 calc R . .
C13 C 0.7569(7) 0.91958(19) 0.5428(11) 0.045(2) Uani 1 1 d . . .
H13A H 0.8267 0.9193 0.5885 0.054 Uiso 1 1 calc R . .
C21 C 0.7753(6) 0.7835(2) 0.2266(13) 0.051(2) Uani 1 1 d . . .
H21A H 0.7069 0.7736 0.2393 0.061 Uiso 1 1 calc R . .
C20 C 0.8896(6) 0.86332(19) 0.3545(9) 0.0343(19) Uani 1 1 d . . .
H20A H 0.8787 0.8800 0.2717 0.041 Uiso 1 1 calc R . .
C25 C 0.8528(9) 0.7686(2) 0.1413(13) 0.063(3) Uani 1 1 d . . .
H25A H 0.8402 0.7476 0.1025 0.075 Uiso 1 1 calc R . .
C24 C 0.5563(6) 0.9237(2) 0.4083(11) 0.056(3) Uani 1 1 d . . .
H24A H 0.4870 0.9249 0.3611 0.067 Uiso 1 1 calc R . .
C33 C 0.8949(7) 0.82969(19) 0.2739(10) 0.043(2) Uani 1 1 d . . .
C28 C 0.9556(9) 0.7844(2) 0.1082(12) 0.058(3) Uani 1 1 d . . .
C2 C 1.0367(10) 0.7696(3) 0.0110(13) 0.076(4) Uani 1 1 d . . .
H2B H 1.0237 0.7489 -0.0321 0.091 Uiso 1 1 calc R . .
C9 C 1.1327(8) 0.7850(2) -0.0204(18) 0.077(3) Uani 1 1 d . . .
H9A H 1.1846 0.7751 -0.0864 0.093 Uiso 1 1 calc R . .
C27 C 1.1542(8) 0.8155(3) 0.0455(13) 0.069(3) Uani 1 1 d . . .
H27A H 1.2204 0.8259 0.0222 0.083 Uiso 1 1 calc R . .
C32 C 1.0801(7) 0.8306(2) 0.1439(11) 0.051(2) Uani 1 1 d . . .
H32A H 1.0969 0.8508 0.1895 0.061 Uiso 1 1 calc R . .
C30 C 0.6942(7) 0.9475(2) 0.5509(12) 0.053(2) Uani 1 1 d . . .
H30A H 0.7211 0.9654 0.6081 0.064 Uiso 1 1 calc R . .
C31 C 0.9767(6) 0.8153(2) 0.1768(11) 0.044(2) Uani 1 1 d . . .
C18 C 0.9891(6) 0.87260(19) 0.4530(17) 0.040(2) Uani 1 1 d . . .
C23 C 1.0288(6) 0.8526(2) 0.5722(13) 0.049(2) Uani 1 1 d . . .
H23A H 0.9950 0.8324 0.5886 0.059 Uiso 1 1 calc R . .
C22 C 1.0465(6) 0.9016(2) 0.4264(8) 0.037(2) Uani 1 1 d . . .
H22A H 1.0222 0.9157 0.3463 0.045 Uiso 1 1 calc R . .
C12 C 1.1149(8) 0.8610(3) 0.6668(11) 0.059(3) Uani 1 1 d . . .
H12B H 1.1352 0.8477 0.7523 0.071 Uiso 1 1 calc R . .
C14 C 1.1385(6) 0.9102(2) 0.5149(9) 0.040(2) Uani 1 1 d . . .
C10 C 1.1721(7) 0.8895(3) 0.6353(12) 0.059(3) Uani 1 1 d . . .
H10A H 1.2338 0.8947 0.6960 0.071 Uiso 1 1 calc R . .
C17 C 1.2026(5) 0.93987(18) 0.4772(16) 0.0474(19) Uani 1 1 d . . .
N5 N 1.3112(5) 0.94265(18) 0.5046(9) 0.050(2) Uani 1 1 d . . .
N4 N 1.1607(5) 0.96679(18) 0.4097(10) 0.062(2) Uani 1 1 d . . .
N2 N 1.3347(5) 0.97251(16) 0.4503(14) 0.059(2) Uani 1 1 d . . .
N3 N 1.2482(6) 0.98707(18) 0.3877(12) 0.069(3) Uani 1 1 d . . .

loop_
_atom_site_aniso_label
_atom_site_aniso_U_11
_atom_site_aniso_U_22
_atom_site_aniso_U_33
_atom_site_aniso_U_23
_atom_site_aniso_U_13
_atom_site_aniso_U_12
Cd1 0.0284(3) 0.0532(4) 0.0569(5) 0.000 0.000 0.0023(4)
O2 0.087(14) 0.156(18) 0.069(10) 0.000 0.000 -0.045(8)
O1 0.078(12) 0.127(14) 0.057(9) 0.000 0.000 -0.055(7)
C16 0.030(3) 0.056(4) 0.047(5) 0.024(6) 0.014(5) 0.004(3)
N1 0.033(3) 0.059(4) 0.066(5) -0.007(6) -0.002(5) 0.003(3)
C11 0.037(4) 0.057(5) 0.058(6) -0.017(4) 0.005(4) -0.007(4)
C8 0.032(4) 0.054(4) 0.049(6) 0.010(6) -0.003(5) -0.003(3)
C6 0.049(5) 0.033(4) 0.062(6) 0.003(4) -0.009(5) -0.003(4)
N12 0.024(3) 0.046(4) 0.068(5) 0.006(4) -0.002(3) -0.008(3)
C13 0.030(4) 0.041(5) 0.063(6) 0.010(4) -0.011(4) -0.003(4)
C21 0.041(6) 0.041(4) 0.071(6) 0.016(5) -0.010(5) -0.012(4)
C20 0.037(4) 0.039(5) 0.027(5) 0.005(4) 0.005(3) 0.003(3)
C25 0.083(7) 0.033(5) 0.073(8) 0.002(5) -0.016(6) 0.007(5)
C24 0.015(4) 0.084(7) 0.068(7) -0.002(5) 0.004(4) 0.011(4)
C33 0.051(5) 0.039(5) 0.040(6) 0.012(4) -0.009(4) 0.001(4)
C28 0.067(6) 0.051(6) 0.055(7) -0.007(5) -0.011(5) 0.010(5)
C2 0.094(8) 0.056(5) 0.078(11) -0.016(5) -0.034(6) 0.019(5)
C9 0.071(6) 0.079(6) 0.083(8) -0.027(9) -0.040(9) 0.031(5)
C27 0.050(6) 0.088(8) 0.069(7) -0.018(6) -0.007(5) 0.022(5)
C32 0.044(5) 0.056(5) 0.053(6) -0.005(5) -0.009(4) 0.008(4)
C30 0.046(5) 0.061(6) 0.053(6) -0.012(5) -0.019(4) -0.020(5)
C31 0.029(4) 0.050(5) 0.054(5) 0.003(4) -0.012(4) 0.019(3)
C18 0.024(3) 0.053(4) 0.044(7) -0.001(5) -0.016(5) 0.008(3)
C23 0.021(4) 0.063(6) 0.064(6) -0.001(5) -0.001(4) 0.006(3)
C22 0.029(3) 0.062(5) 0.022(5) -0.011(3) -0.004(3) 0.014(4)
C12 0.052(6) 0.093(8) 0.032(6) 0.001(5) 0.012(5) 0.016(5)
C14 0.028(4) 0.055(5) 0.036(7) -0.012(4) 0.001(3) 0.011(3)
C10 0.026(4) 0.091(7) 0.059(7) -0.017(6) -0.012(4) 0.013(5)
C17 0.030(3) 0.058(5) 0.053(5) -0.019(7) -0.002(6) 0.003(3)
N5 0.033(4) 0.067(5) 0.051(7) -0.014(4) -0.004(3) 0.005(3)
N4 0.029(3) 0.060(5) 0.097(7) -0.002(4) -0.014(4) -0.007(3)
N2 0.028(3) 0.058(4) 0.090(7) -0.002(6) 0.008(5) -0.003(3)
N3 0.049(4) 0.048(4) 0.110(7) -0.008(4) -0.029(5) -0.010(4)

loop_
_atom_type_symbol
_atom_type_description
_atom_type_scat_dispersion_real
_atom_type_scat_dispersion_imag
_atom_type_scat_source
C C 0.0033 0.0016 'International Tables Vol C Tables 4.2.6.8 and 6.1.1.4'
H H 0.0000 0.0000 'International Tables Vol C Tables 4.2.6.8 and 6.1.1.4'
N N 0.0061 0.0033 'International Tables Vol C Tables 4.2.6.8 and 6.1.1.4'
O O 0.0106 0.0060 'International Tables Vol C Tables 4.2.6.8 and 6.1.1.4'
Cd Cd -0.8075 1.2024 'International Tables Vol C Tables 4.2.6.8 and 6.1.1.4'

loop_
_geom_angle_atom_site_label_1
_geom_angle_atom_site_label_2
_geom_angle_atom_site_label_3
_geom_angle
_geom_angle_site_symmetry_1
_geom_angle_site_symmetry_3
_geom_angle_publ_flag
N2 Cd1 N2 171.1(6) 1_455 2_775 ?
N2 Cd1 O1 94.4(3) 1_455 . ?
N2 Cd1 O1 94.4(3) 2_775 . ?
N2 Cd1 N1 90.5(2) 1_455 . ?
N2 Cd1 N1 89.7(2) 2_775 . ?
O1 Cd1 N1 88.5(3) . . ?
N2 Cd1 N1 89.7(2) 1_455 2_675 ?
N2 Cd1 N1 90.5(2) 2_775 2_675 ?
O1 Cd1 N1 88.5(3) . 2_675 ?
N1 Cd1 N1 177.0(6) . 2_675 ?
N2 Cd1 O2 85.6(3) 1_455 . ?
N2 Cd1 O2 85.6(3) 2_775 . ?
O1 Cd1 O2 180.00(2) . . ?
N1 Cd1 O2 91.5(3) . . ?
N1 Cd1 O2 91.5(3) 2_675 . ?
C13 C16 C11 116.7(7) . . ?
C13 C16 C8 122.4(7) . . ?
C11 C16 C8 120.9(8) . . ?
C24 N1 C30 116.9(7) . . ?
C24 N1 Cd1 121.7(6) . . ?
C30 N1 Cd1 121.3(6) . . ?
C24 C11 C16 119.2(8) . . ?
C16 C8 N12 113.3(6) . . ?
C16 C8 C20 115.0(6) . . ?
N12 C8 C20 103.9(7) . . ?
C33 C6 N12 112.6(7) . . ?
C33 C6 C21 120.0(9) . . ?
N12 C6 C21 127.0(8) . . ?
C6 N12 C8 108.2(6) . . ?
C16 C13 C30 120.5(7) . . ?
C25 C21 C6 120.4(8) . . ?
C18 C20 C33 115.6(6) . . ?
C18 C20 C8 113.0(8) . . ?
C33 C20 C8 102.3(6) . . ?
C21 C25 C28 121.1(8) . . ?
N1 C24 C11 124.0(8) . . ?
C6 C33 C31 120.9(8) . . ?
C6 C33 C20 107.9(7) . . ?
C31 C33 C20 131.0(7) . . ?
C31 C28 C25 118.9(9) . . ?
C31 C28 C2 119.3(10) . . ?
C25 C28 C2 121.8(9) . . ?
C9 C2 C28 121.0(10) . . ?
C2 C9 C27 120.2(11) . . ?
C32 C27 C9 121.3(11) . . ?
C27 C32 C31 119.8(9) . . ?
N1 C30 C13 122.6(8) . . ?
C28 C31 C32 118.3(8) . . ?
C28 C31 C33 118.5(8) . . ?
C32 C31 C33 123.2(8) . . ?
C23 C18 C22 116.4(8) . . ?
C23 C18 C20 121.7(7) . . ?
C22 C18 C20 121.8(9) . . ?
C12 C23 C18 122.9(9) . . ?
C14 C22 C18 122.4(8) . . ?
C23 C12 C10 119.4(10) . . ?
C22 C14 C10 118.3(8) . . ?
C22 C14 C17 121.4(8) . . ?
C10 C14 C17 120.3(8) . . ?
C12 C10 C14 120.5(8) . . ?
N5 C17 N4 112.1(7) . . ?
N5 C17 C14 123.5(8) . . ?
N4 C17 C14 124.4(6) . . ?
C17 N5 N2 103.3(7) . . ?
C17 N4 N3 105.0(6) . . ?
N3 N2 N5 112.2(6) . . ?
N3 N2 Cd1 120.4(5) . 1_655 ?
N5 N2 Cd1 127.2(6) . 1_655 ?
N2 N3 N4 107.2(7) . . ?

loop_
_geom_bond_atom_site_label_1
_geom_bond_atom_site_label_2
_geom_bond_distance
_geom_bond_site_symmetry_2
_geom_bond_publ_flag
Cd1 N2 2.306(6) 1_455 ?
Cd1 N2 2.306(6) 2_775 ?
Cd1 O1 2.255(15) . ?
Cd1 N1 2.337(6) . ?
Cd1 N1 2.337(6) 2_675 ?
Cd1 O2 2.448(18) . ?
C16 C13 1.378(12) . ?
C16 C11 1.396(11) . ?
C16 C8 1.509(9) . ?
N1 C24 1.316(11) . ?
N1 C30 1.352(11) . ?
C11 C24 1.382(11) . ?
C8 N12 1.471(10) . ?
C8 C20 1.545(11) . ?
C6 C33 1.369(11) . ?
C6 N12 1.373(11) . ?
C6 C21 1.414(12) . ?
C13 C30 1.373(12) . ?
C21 C25 1.327(14) . ?
C20 C18 1.510(11) . ?
C20 C33 1.529(11) . ?
C25 C28 1.431(14) . ?
C33 C31 1.411(11) . ?
C28 C31 1.407(12) . ?
C28 C2 1.413(15) . ?
C2 C9 1.350(15) . ?
C9 C27 1.386(14) . ?
C27 C32 1.366(13) . ?
C32 C31 1.429(12) . ?
C18 C23 1.374(15) . ?
C18 C22 1.388(11) . ?
C23 C12 1.355(13) . ?
C22 C14 1.385(10) . ?
C12 C10 1.379(13) . ?
C14 C10 1.375(12) . ?
C14 C17 1.473(11) . ?
C17 N5 1.344(9) . ?
C17 N4 1.335(11) . ?
N5 N2 1.330(9) . ?
N4 N3 1.359(10) . ?
N2 N3 1.315(10) . ?
N2 Cd1 2.306(6) 1_655 ?
